data_7126202
loop_
_publ_author_name
'Wright, Mark A.'
'Wooldridge, Tyler'
'O'Connell, Maria A'
'Wright, Joseph A.'

_publ_section_title
;
 Ferracyclic carbonyl complexes as anti-inflammatory agents.
;
_journal_issue 31
_journal_name_full 'Chemical communications (Cambridge, England)'
_journal_page_first 4300
_journal_page_last 4303
_journal_paper_doi 10.1039/d0cc01449d
_journal_volume 56
_journal_year 2020
_chemical_absolute_configuration syn
_chemical_formula_moiety 'C36 H36 Fe2 N4 O16 S2, 3(C H4 O), 1.5(H2 O)'
_chemical_formula_sum 'C39 H51 Fe2 N4 O20.5 S2'
_chemical_formula_weight 1079.66
_space_group_crystal_system monoclinic
_space_group_IT_number 5
_space_group_name_Hall 'C 2y'
_space_group_name_H-M_alt 'C 1 2 1'
_atom_sites_solution_hydrogens mixed
_atom_sites_solution_primary dual
_audit_creation_date 2020-03-09
_audit_creation_method
;
Olex2 1.3
(compiled 2020.02.04 svn.rd84adfe8 for OlexSys, GUI svn.r6032)
;
_audit_update_record
;
2020-03-09 deposited with the CCDC.	2020-03-11 downloaded from the CCDC.
;
_cell_angle_alpha 90
_cell_angle_beta 101.705(3)
_cell_angle_gamma 90
_cell_formula_units_Z 4
_cell_length_a 23.8608(7)
_cell_length_b 13.3771(5)
_cell_length_c 15.4092(5)
_cell_measurement_reflns_used 14750
_cell_measurement_temperature 139.9(8)
_cell_measurement_theta_max 28.7110
_cell_measurement_theta_min 3.2970
_cell_volume 4816.2(3)
_computing_cell_refinement
;
CrysAlisPro, Agilent Technologies,
Version 1.171.37.35 (release 13-08-2014 CrysAlis171 .NET)
(compiled Aug 13 2014,18:06:01)
;
_computing_data_collection
;
CrysAlisPro, Agilent Technologies,
Version 1.171.37.35 (release 13-08-2014 CrysAlis171 .NET)
(compiled Aug 13 2014,18:06:01)
;
_computing_data_reduction
;
CrysAlisPro, Agilent Technologies,
Version 1.171.37.35 (release 13-08-2014 CrysAlis171 .NET)
(compiled Aug 13 2014,18:06:01)
;
_computing_molecular_graphics 'Olex2 1.3 (Dolomanov et al., 2009)'
_computing_publication_material 'Olex2 1.3 (Dolomanov et al., 2009)'
_computing_structure_refinement 'SHELXL 2018/3 (Sheldrick, 2015)'
_computing_structure_solution 'SHELXT 2014/5 (Sheldrick, 2014)'
_diffrn_ambient_environment N~2~
_diffrn_ambient_temperature 139.9(8)
_diffrn_detector 'CCD plate'
_diffrn_detector_area_resol_mean 16.0050
_diffrn_detector_type Sapphire3
_diffrn_measured_fraction_theta_full 0.997
_diffrn_measured_fraction_theta_max 0.910
_diffrn_measurement_details
;
#__ type_ start__ end____ width___ exp.time_
  1 omega   -1.00   85.00   1.0000   22.8900
omega____ theta____ kappa____ phi______ frames
    -       16.5972   57.0000  -90.0000 86

#__ type_ start__ end____ width___ exp.time_
  2 omega  -13.00   87.00   1.0000   22.8900
omega____ theta____ kappa____ phi______ frames
    -       16.5972   77.0000   60.0000 100

#__ type_ start__ end____ width___ exp.time_
  3 omega  -25.00   58.00   1.0000   22.8900
omega____ theta____ kappa____ phi______ frames
    -       16.5972  -99.0000  120.0000 83

#__ type_ start__ end____ width___ exp.time_
  4 omega    1.00   85.00   1.0000   22.8900
omega____ theta____ kappa____ phi______ frames
    -       16.5972   57.0000 -180.0000 84

#__ type_ start__ end____ width___ exp.time_
  5 omega   -1.00   78.00   1.0000   22.8900
omega____ theta____ kappa____ phi______ frames
    -       16.5972   38.0000    0.0000 79

#__ type_ start__ end____ width___ exp.time_
  6 omega  -50.00   49.00   1.0000   22.8900
omega____ theta____ kappa____ phi______ frames
    -      -20.0347   77.0000 -180.0000 99

#__ type_ start__ end____ width___ exp.time_
  7 omega  -40.00   49.00   1.0000   22.8900
omega____ theta____ kappa____ phi______ frames
    -      -20.0347   57.0000  -60.0000 89

#__ type_ start__ end____ width___ exp.time_
  8 omega  -21.00   49.00   1.0000   22.8900
omega____ theta____ kappa____ phi______ frames
    -      -20.0347   57.0000   30.0000 70

#__ type_ start__ end____ width___ exp.time_
  9 omega  -78.00   -7.00   1.0000   22.8900
omega____ theta____ kappa____ phi______ frames
    -      -20.0347  126.0000  -63.4732 71
;
_diffrn_measurement_device 'four-circle diffractometer'
_diffrn_measurement_device_type 'Xcalibur, Sapphire3'
_diffrn_measurement_method '\w scans'
_diffrn_orient_matrix_UB_11 -0.0395725000
_diffrn_orient_matrix_UB_12 -0.0284700000
_diffrn_orient_matrix_UB_13 -0.0034281000
_diffrn_orient_matrix_UB_21 0.0239184000
_diffrn_orient_matrix_UB_22 -0.0398496000
_diffrn_orient_matrix_UB_23 0.0156135000
_diffrn_orient_matrix_UB_31 -0.0085070000
_diffrn_orient_matrix_UB_32 0.0203317000
_diffrn_orient_matrix_UB_33 0.0258050000
_diffrn_radiation_monochromator graphite
_diffrn_radiation_probe x-ray
_diffrn_radiation_type 'Mo K\a'
_diffrn_radiation_wavelength 0.71073
_diffrn_reflns_av_R_equivalents 0.0637
_diffrn_reflns_av_unetI/netI 0.0837
_diffrn_reflns_Laue_measured_fraction_full 0.997
_diffrn_reflns_Laue_measured_fraction_max 0.910
_diffrn_reflns_limit_h_max 32
_diffrn_reflns_limit_h_min -32
_diffrn_reflns_limit_k_max 17
_diffrn_reflns_limit_k_min -18
_diffrn_reflns_limit_l_max 20
_diffrn_reflns_limit_l_min -20
_diffrn_reflns_number 36750
_diffrn_reflns_point_group_measured_fraction_full 0.997
_diffrn_reflns_point_group_measured_fraction_max 0.871
_diffrn_reflns_theta_full 25.242
_diffrn_reflns_theta_max 29.305
_diffrn_reflns_theta_min 3.090
_diffrn_source 'Enhance (Mo) X-ray Source'
_exptl_absorpt_coefficient_mu 0.770
_exptl_absorpt_correction_T_max 1.00000
_exptl_absorpt_correction_T_min 0.92025
_exptl_absorpt_correction_type multi-scan
_exptl_absorpt_process_details
;
CrysAlisPro, Agilent Technologies,
Version 1.171.37.35 (release 13-08-2014 CrysAlis171 .NET)
(compiled Aug 13 2014,18:06:01)
Empirical absorption correction using spherical harmonics,
 implemented in SCALE3 ABSPACK scaling algorithm.
;
_exptl_crystal_colour 'light yellow'
_exptl_crystal_colour_modifier light
_exptl_crystal_colour_primary yellow
_exptl_crystal_density_diffrn 1.489
_exptl_crystal_description prism
_exptl_crystal_F_000 2244
_exptl_crystal_size_max 0.38
_exptl_crystal_size_mid 0.35
_exptl_crystal_size_min 0.25
_refine_diff_density_max 1.684
_refine_diff_density_min -0.495
_refine_diff_density_rms 0.113
_refine_ls_abs_structure_details
;
 Refined as an inversion twin.
;
_refine_ls_abs_structure_Flack -0.02(3)
_refine_ls_extinction_method none
_refine_ls_goodness_of_fit_ref 1.035
_refine_ls_hydrogen_treatment constr
_refine_ls_matrix_type full
_refine_ls_number_parameters 644
_refine_ls_number_reflns 11488
_refine_ls_number_restraints 27
_refine_ls_restrained_S_all 1.035
_refine_ls_R_factor_all 0.1028
_refine_ls_R_factor_gt 0.0639
_refine_ls_shift/su_max 0.000
_refine_ls_shift/su_mean 0.000
_refine_ls_structure_factor_coef Fsqd
_refine_ls_weighting_details 'w=1/[\s^2^(Fo^2^)+(0.0936P)^2^+8.0296P] where P=(Fo^2^+2Fc^2^)/3'
_refine_ls_weighting_scheme calc
_refine_ls_wR_factor_gt 0.1535
_refine_ls_wR_factor_ref 0.1753
_reflns_Friedel_coverage 0.839
_reflns_Friedel_fraction_full 0.997
_reflns_Friedel_fraction_max 0.829
_reflns_number_gt 8304
_reflns_number_total 11488
_reflns_threshold_expression 'I > 2\s(I)'
_cod_data_source_file d0cc01449d2.cif
_cod_data_source_block matts1
_cod_depositor_comments 'Adding full bibliography for 7126201--7126202.cif.'
_cod_original_formula_sum 'C39 H51 Fe2 N4 O20.50 S2'
_cod_database_code 7126202
_shelx_shelxl_version_number 2018/3
_chemical_oxdiff_formula C38H30N2Au
_shelx_space_group_comment
;
The symmetry employed for this shelxl refinement is uniquely defined
by the following loop, which should always be used as a source of
symmetry information in preference to the above space-group names.
They are only intended as comments.
;
_shelx_estimated_absorpt_t_max 0.831
_shelx_estimated_absorpt_t_min 0.759
_reflns_odcompleteness_completeness 99.77
_reflns_odcompleteness_iscentric 1
_reflns_odcompleteness_theta 26.32
_olex2_refinement_description
;
1. Twinned data refinement
 Scales: 1.02(3)
 -0.02(3)
2. Fixed Uiso
 At 1.2 times of:
  All C(H) groups, All C(H,H) groups, All C(H,H,H,H) groups, All N(H) groups
 At 1.5 times of:
  All C(H,H,H) groups, All O(H) groups, All O(H,H) groups
3. Restrained distances
 O21-C39 = O21A-C39A
 1.445 with sigma of 0.005
 H4-H13a
 3.5 with sigma of 0.04
 H19a-H18
 1.85 with sigma of 0.04
 H19b-H4
 1.85 with sigma of 0.04
 H7A-H16
 1.99 with sigma of 0.04
 C39A-O21A \\sim C39-O21
 with sigma of 0.02
 O7-C18 \\sim O7A-C18
 with sigma of 0.02
4. Uiso/Uaniso restraints and constraints
Uanis(C39A) \\sim Ueq, Uanis(C39) \\sim Ueq: with sigma of 0.005 and sigma for
terminal atoms of 0.01
Uanis(O20) \\sim Ueq: with sigma of 0.001 and sigma for terminal atoms of 0.02
Uanis(O21) = Uanis(O21A)
Uanis(C39) = Uanis(C39A)
Uanis(O7) = Uanis(O7A)
5. Others
 Sof(O21A)=Sof(H21A)=Sof(C39A)=Sof(H39d)=Sof(H39e)=Sof(H39f)=1-FVAR(1)
 Sof(O21)=Sof(H21)=Sof(C39)=Sof(H39a)=Sof(H39b)=Sof(H39c)=FVAR(1)
 Sof(O7A)=Sof(H7A)=Sof(H18c)=Sof(H18d)=1-FVAR(2)
 Sof(O7)=Sof(H7)=Sof(H18a)=Sof(H18b)=FVAR(2)
 Fixed Sof: H20a(0.5) H20b(0.5)
6.a Free rotating group:
 O19(H19a,H19b), O20(H20a,H20b)
6.b Ternary CH refined with riding coordinates:
 C13(H13a), C14(H14a), C15(H15a), C16(H16), C17(H17), C31(H31), C32(H32),
 C33(H33), C34(H34), C35(H35)
6.c Secondary CH2 refined with riding coordinates:
 C18(H18a,H18b), C18(H18c,H18d), C36(H36a,H36b)
6.d Aromatic/amide H refined with riding coordinates:
 N2(H2), N4(H4a), C1(H1), C2(H2a), C4(H4b), C5(H5a), C6(H6a), C7(H7b),
 C19(H19), C20(H20), C22(H22), C23(H23), C24(H24), C25(H25)
6.e Idealised Me refined as rotating group:
 C37(H37a,H37b,H37c), C38(H38a,H38b,H38c), C39(H39a,H39b,H39c), C39A(H39d,H39e,
 H39f)
6.f Idealised tetrahedral OH refined as rotating group:
 O4(H4), O5(H5), O6(H6), O7(H7), O7A(H7A), O12(H12), O13(H13), O14(H14),
 O15(H15), O17(H17a), O18(H18), O21(H21), O21A(H21A)
;
_olex2_submission_special_instructions 'No special instructions were received'

loop_
_space_group_symop_operation_xyz
'x, y, z'
'-x, y, -z'
'x+1/2, y+1/2, z'
'-x+1/2, y+1/2, -z'

loop_
_atom_site_label
_atom_site_type_symbol
_atom_site_fract_x
_atom_site_fract_y
_atom_site_fract_z
_atom_site_U_iso_or_equiv
_atom_site_adp_type
_atom_site_occupancy
_atom_site_site_symmetry_order
_atom_site_calc_flag
_atom_site_refinement_flags_posn
_atom_site_refinement_flags_adp
_atom_site_refinement_flags_occupancy
_atom_site_disorder_assembly
_atom_site_disorder_group
Fe1 Fe 0.14705(4) 0.71782(9) 0.72438(7) 0.0213(2) Uani 1 1 d . . . . .
Fe2 Fe 0.10975(5) 0.50460(9) 0.83368(7) 0.0235(3) Uani 1 1 d . . . . .
S1 S 0.18033(8) 0.55502(16) 0.75452(12) 0.0234(4) Uani 1 1 d . . . . .
S2 S 0.10419(8) 0.67830(15) 0.84635(12) 0.0217(4) Uani 1 1 d . . . . .
O1 O 0.1752(2) 0.7302(5) 0.5516(3) 0.0281(13) Uani 1 1 d . . . . .
O2 O 0.0565(3) 0.6393(5) 0.5841(4) 0.0348(14) Uani 1 1 d . . . . .
O3 O 0.1054(3) 0.9226(5) 0.6985(4) 0.0382(15) Uani 1 1 d . . . . .
O4 O 0.2818(2) 0.5046(5) 0.6686(4) 0.0294(12) Uani 1 1 d . . . . .
H4 H 0.312799 0.475938 0.678653 0.044 Uiso 1 1 calc DR U . . .
O5 O 0.2876(3) 0.3148(6) 0.5892(4) 0.0396(16) Uani 1 1 d . . . . .
H5 H 0.292970 0.293420 0.541671 0.059 Uiso 1 1 calc R U . . .
O6 O 0.1815(3) 0.2617(5) 0.4689(4) 0.0298(13) Uani 1 1 d . . . . .
H6 H 0.184050 0.200750 0.474028 0.045 Uiso 1 1 calc R U . . .
O7 O 0.0817(8) 0.2121(15) 0.576(2) 0.083(6) Uani 0.71(6) 1 d D . P A 1
H7 H 0.076375 0.167550 0.538566 0.125 Uiso 0.71(6) 1 calc R U P A 1
O7A O 0.080(3) 0.239(4) 0.604(3) 0.083(6) Uani 0.29(6) 1 d D . P A 2
H7A H 0.109167 0.205825 0.608280 0.125 Uiso 0.29(6) 1 calc DR U P A 2
O8 O 0.1345(2) 0.4160(5) 0.6373(4) 0.0309(13) Uani 1 1 d . . . . .
O9 O 0.0025(2) 0.4824(5) 0.8878(4) 0.0320(14) Uani 1 1 d . . . . .
O10 O 0.0131(3) 0.4752(5) 0.6858(4) 0.0331(14) Uani 1 1 d . . . . .
O11 O 0.1342(4) 0.2924(5) 0.8272(5) 0.056(2) Uani 1 1 d . . . . .
O12 O 0.0433(3) 0.8322(6) 0.9517(4) 0.0418(17) Uani 1 1 d . . . . .
H12 H 0.070953 0.795435 0.967587 0.063 Uiso 1 1 calc R U . . .
O13 O -0.0458(3) 0.9575(5) 0.8527(4) 0.0387(15) Uani 1 1 d . . . . .
H13 H -0.046185 0.966610 0.905172 0.058 Uiso 1 1 calc R U . . .
O14 O -0.1279(2) 0.8444(6) 0.7379(4) 0.0394(16) Uani 1 1 d . . . . .
H14 H -0.145083 0.836619 0.686596 0.059 Uiso 1 1 calc R U . . .
O15 O -0.0762(2) 0.7711(5) 0.5674(4) 0.0318(13) Uani 1 1 d . . . . .
H15 H -0.104107 0.770581 0.526292 0.048 Uiso 1 1 calc R U . . .
O16 O 0.0047(2) 0.7088(4) 0.7357(3) 0.0229(11) Uani 1 1 d . . . . .
N1 N 0.2228(3) 0.7564(5) 0.8020(4) 0.0254(14) Uani 1 1 d . . . . .
N2 N 0.2479(3) 0.7560(5) 0.6671(4) 0.0242(14) Uani 1 1 d . . . . .
H2 H 0.271794 0.764971 0.632902 0.029 Uiso 1 1 calc R U . . .
N3 N 0.1642(3) 0.5118(6) 0.9530(4) 0.0276(14) Uani 1 1 d . . . . .
N4 N 0.0802(3) 0.5013(6) 0.9977(4) 0.0262(14) Uani 1 1 d . . . . .
H4A H 0.059552 0.501908 1.037459 0.031 Uiso 1 1 calc R U . . .
C1 C 0.2366(4) 0.7637(7) 0.8916(5) 0.0289(18) Uani 1 1 d . . . . .
H1 H 0.207153 0.767181 0.922887 0.035 Uiso 1 1 calc R U . . .
C2 C 0.2915(4) 0.7661(7) 0.9374(5) 0.0296(18) Uani 1 1 d . . . . .
H2A H 0.298991 0.766750 0.999042 0.036 Uiso 1 1 calc R U . . .
C3 C 0.3373(4) 0.7675(6) 0.8918(5) 0.0284(18) Uani 1 1 d . . . . .
C4 C 0.3950(4) 0.7684(7) 0.9367(6) 0.0317(19) Uani 1 1 d . . . . .
H4B H 0.404134 0.768148 0.998280 0.038 Uiso 1 1 calc R U . . .
C5 C 0.4378(4) 0.7695(8) 0.8882(6) 0.036(2) Uani 1 1 d . . . . .
H5A H 0.475967 0.770713 0.917477 0.043 Uiso 1 1 calc R U . . .
C6 C 0.4246(4) 0.7690(8) 0.7969(6) 0.036(2) Uani 1 1 d . . . . .
H6A H 0.453935 0.770702 0.765288 0.043 Uiso 1 1 calc R U . . .
C7 C 0.3688(4) 0.7659(7) 0.7520(6) 0.0322(19) Uani 1 1 d . . . . .
H7B H 0.360635 0.763624 0.690389 0.039 Uiso 1 1 calc R U . . .
C8 C 0.3241(3) 0.7663(6) 0.7986(5) 0.0240(16) Uani 1 1 d . . . . .
C9 C 0.2651(3) 0.7601(6) 0.7565(5) 0.0227(16) Uani 1 1 d . . . . .
C10 C 0.1905(3) 0.7366(6) 0.6327(5) 0.0238(17) Uani 1 1 d . . . . .
C11 C 0.0898(3) 0.6712(7) 0.6420(5) 0.0246(17) Uani 1 1 d . . . . .
C12 C 0.1216(3) 0.8440(6) 0.7089(5) 0.0235(17) Uani 1 1 d . . . . .
C13 C 0.1794(3) 0.4848(6) 0.6526(5) 0.0248(17) Uani 1 1 d . . . . .
H13A H 0.173963 0.531980 0.602988 0.030 Uiso 1 1 calc DR U . . .
C14 C 0.2376(3) 0.4337(6) 0.6595(5) 0.0234(16) Uani 1 1 d . . . . .
H14A H 0.244542 0.389690 0.711371 0.028 Uiso 1 1 calc R U . . .
C15 C 0.2368(3) 0.3700(7) 0.5751(5) 0.0287(19) Uani 1 1 d . . . . .
H15A H 0.236755 0.415579 0.525280 0.034 Uiso 1 1 calc R U . . .
C16 C 0.1837(4) 0.3053(7) 0.5531(5) 0.0273(18) Uani 1 1 d . . . . .
H16 H 0.186513 0.252014 0.597409 0.033 Uiso 1 1 calc DR U . . .
C17 C 0.1299(3) 0.3663(7) 0.5540(6) 0.0318(19) Uani 1 1 d . . . . .
H17 H 0.127340 0.417908 0.508173 0.038 Uiso 1 1 calc R U . . .
C18 C 0.0760(4) 0.3058(9) 0.5332(8) 0.052(3) Uani 1 1 d D . . . .
H18A H 0.045364 0.342825 0.551364 0.062 Uiso 0.71(6) 1 calc R U P A 1
H18B H 0.065436 0.295614 0.469655 0.062 Uiso 0.71(6) 1 calc R U P A 1
H18C H 0.042650 0.348415 0.528815 0.062 Uiso 0.29(6) 1 calc R U P A 2
H18D H 0.073350 0.270037 0.477756 0.062 Uiso 0.29(6) 1 calc R U P A 2
C19 C 0.2228(4) 0.5177(8) 0.9705(6) 0.037(2) Uani 1 1 d . . . . .
H19 H 0.241574 0.516351 0.923160 0.044 Uiso 1 1 calc R U . . .
C20 C 0.2543(4) 0.5253(8) 1.0526(6) 0.039(2) Uani 1 1 d . . . . .
H20 H 0.293912 0.529203 1.061045 0.047 Uiso 1 1 calc R U . . .
C21 C 0.2277(4) 0.5274(7) 1.1266(5) 0.034(2) Uani 1 1 d . . . . .
C22 C 0.2583(4) 0.5361(8) 1.2156(6) 0.043(2) Uani 1 1 d . . . . .
H22 H 0.297890 0.543315 1.227259 0.052 Uiso 1 1 calc R U . . .
C23 C 0.2298(5) 0.5337(8) 1.2839(6) 0.046(3) Uani 1 1 d . . . . .
H23 H 0.250318 0.540422 1.341746 0.056 Uiso 1 1 calc R U . . .
C24 C 0.1705(4) 0.5216(8) 1.2689(6) 0.041(2) Uani 1 1 d . . . . .
H24 H 0.152100 0.518749 1.316643 0.049 Uiso 1 1 calc R U . . .
C25 C 0.1388(4) 0.5137(7) 1.1832(5) 0.0324(18) Uani 1 1 d . . . . .
H25 H 0.099251 0.506732 1.173216 0.039 Uiso 1 1 calc R U . . .
C26 C 0.1671(3) 0.5164(7) 1.1114(5) 0.0279(17) Uani 1 1 d . . . . .
C27 C 0.1373(3) 0.5100(7) 1.0207(5) 0.0249(16) Uani 1 1 d . . . . .
C28 C 0.0547(3) 0.4912(6) 0.9081(5) 0.0248(17) Uani 1 1 d . . . . .
C29 C 0.0516(3) 0.4908(6) 0.7397(5) 0.0257(17) Uani 1 1 d . . . . .
C30 C 0.1245(4) 0.3747(8) 0.8288(6) 0.036(2) Uani 1 1 d . . . . .
C31 C 0.0300(3) 0.7167(7) 0.8274(4) 0.0214(14) Uani 1 1 d . . . . .
H31 H 0.009509 0.672190 0.860758 0.026 Uiso 1 1 calc R U . . .
C32 C 0.0240(3) 0.8243(6) 0.8582(5) 0.0238(16) Uani 1 1 d . . . . .
H32 H 0.046029 0.869608 0.827930 0.029 Uiso 1 1 calc R U . . .
C33 C -0.0394(3) 0.8542(7) 0.8373(5) 0.0266(17) Uani 1 1 d . . . . .
H33 H -0.058851 0.817153 0.877530 0.032 Uiso 1 1 calc R U . . .
C34 C -0.0689(3) 0.8293(7) 0.7430(5) 0.0257(17) Uani 1 1 d . . . . .
H34 H -0.055318 0.874746 0.701805 0.031 Uiso 1 1 calc R U . . .
C35 C -0.0561(3) 0.7211(7) 0.7207(5) 0.0243(15) Uani 1 1 d . . . . .
H35 H -0.071397 0.676272 0.760567 0.029 Uiso 1 1 calc R U . . .
C36 C -0.0810(4) 0.6923(7) 0.6268(5) 0.0301(19) Uani 1 1 d . . . . .
H36A H -0.061209 0.633815 0.611054 0.036 Uiso 1 1 calc R U . . .
H36B H -0.121036 0.675049 0.621615 0.036 Uiso 1 1 calc R U . . .
O17 O 0.1793(4) 0.0650(5) 0.4760(5) 0.056(2) Uani 1 1 d . . . . .
H17A H 0.190847 0.038554 0.434948 0.083 Uiso 1 1 calc R U . . .
C37 C 0.1427(5) -0.0012(9) 0.5087(8) 0.054(3) Uani 1 1 d . . . . .
H37A H 0.113184 -0.023617 0.460682 0.082 Uiso 1 1 calc R U . . .
H37B H 0.125691 0.032457 0.551909 0.082 Uiso 1 1 calc R U . . .
H37C H 0.164278 -0.057680 0.535674 0.082 Uiso 1 1 calc R U . . .
O18 O 0.3443(3) 0.3607(6) 0.9618(5) 0.0476(18) Uani 1 1 d . . . . .
H18 H 0.335767 0.412720 0.934186 0.071 Uiso 1 1 calc DR U . . .
C38 C 0.3178(5) 0.2790(10) 0.9113(7) 0.054(3) Uani 1 1 d . . . . .
H38A H 0.335966 0.267593 0.862085 0.080 Uiso 1 1 calc R U . . .
H38B H 0.277990 0.293621 0.889827 0.080 Uiso 1 1 calc R U . . .
H38C H 0.321333 0.220245 0.947867 0.080 Uiso 1 1 calc R U . . .
O19 O 0.3419(3) 0.5198(6) 0.8450(4) 0.0409(15) Uani 1 1 d G . . . .
H19A H 0.319723 0.537041 0.879095 0.061 Uiso 1 1 d DG U . . .
H19B H 0.321023 0.522757 0.793196 0.061 Uiso 1 1 d DG U . . .
O20 O 0.000000 0.8920(9) 0.500000 0.064(3) Uani 1 2 d GS TU P . .
H20A H -0.020633 0.851240 0.522119 0.097 Uiso 0.5 1 d G U P . .
H20B H -0.015065 0.948800 0.504545 0.097 Uiso 0.5 1 d G U P . .
O21 O -0.0051(6) 0.0863(11) 0.5652(8) 0.054(3) Uani 0.566(10) 1 d D . P B 1
H21 H 0.026133 0.112083 0.565383 0.082 Uiso 0.566(10) 1 calc R U P B 1
C39 C -0.0187(8) 0.0959(16) 0.6524(9) 0.046(3) Uani 0.566(10) 1 d D U P B 1
H39A H -0.056559 0.122866 0.646805 0.069 Uiso 0.566(10) 1 calc R U P B 1
H39B H 0.008382 0.139876 0.688089 0.069 Uiso 0.566(10) 1 calc R U P B 1
H39C H -0.016946 0.031356 0.680022 0.069 Uiso 0.566(10) 1 calc R U P B 1
O21A O 0.0250(8) 0.1691(12) 0.7031(12) 0.054(3) Uani 0.434(10) 1 d D . P B 2
H21A H 0.032519 0.155996 0.654713 0.082 Uiso 0.434(10) 1 calc R U P B 2
C39A C 0.0072(10) 0.0788(14) 0.7420(15) 0.046(3) Uani 0.434(10) 1 d D U P B 2
H39D H 0.016622 0.021624 0.710038 0.069 Uiso 0.434(10) 1 calc R U P B 2
H39E H -0.033344 0.080699 0.738842 0.069 Uiso 0.434(10) 1 calc R U P B 2
H39F H 0.026667 0.074176 0.802843 0.069 Uiso 0.434(10) 1 calc R U P B 2

loop_
_atom_site_aniso_label
_atom_site_aniso_U_11
_atom_site_aniso_U_22
_atom_site_aniso_U_33
_atom_site_aniso_U_23
_atom_site_aniso_U_13
_atom_site_aniso_U_12
Fe1 0.0208(5) 0.0243(6) 0.0198(5) 0.0017(5) 0.0064(4) 0.0009(5)
Fe2 0.0273(6) 0.0235(6) 0.0216(5) 0.0038(5) 0.0095(4) 0.0044(5)
S1 0.0249(9) 0.0263(10) 0.0206(9) 0.0004(8) 0.0084(7) 0.0031(8)
S2 0.0197(9) 0.0248(10) 0.0212(9) 0.0022(8) 0.0056(7) 0.0032(8)
O1 0.025(3) 0.038(4) 0.021(3) 0.003(3) 0.005(2) -0.001(3)
O2 0.031(3) 0.043(4) 0.031(3) 0.004(3) 0.007(3) -0.006(3)
O3 0.041(4) 0.028(4) 0.048(4) 0.008(3) 0.016(3) 0.009(3)
O4 0.019(3) 0.039(3) 0.031(3) -0.001(3) 0.010(2) 0.003(3)
O5 0.031(3) 0.061(5) 0.026(3) -0.017(3) 0.003(2) 0.014(3)
O6 0.034(3) 0.031(3) 0.027(3) -0.002(2) 0.013(2) 0.000(3)
O7 0.091(7) 0.033(8) 0.157(15) -0.016(9) 0.097(10) -0.013(8)
O7A 0.091(7) 0.033(8) 0.157(15) -0.016(9) 0.097(10) -0.013(8)
O8 0.027(3) 0.035(4) 0.034(3) -0.001(3) 0.014(2) 0.001(3)
O9 0.031(3) 0.039(4) 0.030(3) -0.002(3) 0.012(2) -0.005(3)
O10 0.033(3) 0.036(4) 0.031(3) 0.001(3) 0.008(3) -0.001(3)
O11 0.095(6) 0.024(4) 0.050(4) 0.003(3) 0.019(4) 0.013(4)
O12 0.040(4) 0.062(5) 0.019(3) -0.011(3) -0.005(2) 0.024(3)
O13 0.040(4) 0.032(4) 0.043(4) -0.013(3) 0.006(3) 0.006(3)
O14 0.029(3) 0.060(5) 0.028(3) -0.012(3) 0.002(2) 0.016(3)
O15 0.031(3) 0.040(4) 0.023(3) -0.003(3) 0.002(2) 0.000(3)
O16 0.018(2) 0.025(3) 0.024(3) -0.006(2) 0.0026(19) 0.005(2)
N1 0.028(3) 0.030(4) 0.020(3) -0.001(3) 0.008(3) -0.007(3)
N2 0.027(3) 0.027(4) 0.020(3) 0.001(3) 0.009(3) -0.001(3)
N3 0.033(3) 0.029(4) 0.022(3) 0.006(3) 0.009(3) 0.002(3)
N4 0.034(4) 0.025(4) 0.024(3) 0.004(3) 0.015(3) 0.007(3)
C1 0.035(4) 0.033(5) 0.021(4) -0.001(3) 0.010(3) -0.006(4)
C2 0.033(4) 0.034(5) 0.022(4) 0.001(4) 0.006(3) -0.005(4)
C3 0.034(5) 0.022(4) 0.029(4) 0.001(3) 0.006(3) 0.003(4)
C4 0.035(5) 0.030(5) 0.028(4) -0.003(4) 0.002(3) -0.001(4)
C5 0.025(4) 0.037(5) 0.043(5) 0.001(4) -0.002(4) 0.005(4)
C6 0.029(5) 0.039(5) 0.041(5) -0.003(4) 0.013(4) 0.003(4)
C7 0.032(4) 0.038(5) 0.028(4) -0.002(4) 0.008(3) -0.004(4)
C8 0.023(4) 0.023(4) 0.026(4) 0.000(3) 0.005(3) 0.003(3)
C9 0.025(4) 0.020(4) 0.024(4) -0.001(3) 0.007(3) 0.003(3)
C10 0.030(4) 0.020(4) 0.024(4) 0.000(3) 0.013(3) 0.002(3)
C11 0.023(4) 0.031(4) 0.023(4) 0.009(4) 0.012(3) 0.001(4)
C12 0.021(4) 0.025(5) 0.026(4) -0.002(3) 0.006(3) -0.005(3)
C13 0.026(4) 0.027(5) 0.021(4) 0.001(3) 0.006(3) 0.009(3)
C14 0.020(4) 0.029(4) 0.021(4) 0.000(3) 0.004(3) 0.003(3)
C15 0.018(4) 0.045(6) 0.024(4) -0.003(4) 0.008(3) 0.005(4)
C16 0.032(4) 0.030(5) 0.021(4) 0.002(3) 0.010(3) 0.003(4)
C17 0.022(4) 0.035(5) 0.038(5) -0.002(4) 0.008(3) 0.000(4)
C18 0.028(5) 0.058(8) 0.076(8) -0.023(6) 0.022(5) -0.010(5)
C19 0.033(4) 0.051(6) 0.031(4) 0.006(4) 0.014(3) 0.013(4)
C20 0.026(4) 0.055(7) 0.035(5) 0.009(4) 0.004(3) 0.014(4)
C21 0.039(5) 0.035(6) 0.026(4) 0.005(4) 0.005(3) 0.012(4)
C22 0.038(5) 0.057(7) 0.033(5) 0.002(4) 0.003(4) 0.014(4)
C23 0.061(6) 0.052(7) 0.023(4) 0.000(4) 0.002(4) 0.015(5)
C24 0.056(6) 0.043(6) 0.025(4) 0.005(4) 0.011(4) 0.015(5)
C25 0.042(5) 0.027(5) 0.030(4) 0.003(4) 0.009(3) 0.009(4)
C26 0.037(4) 0.024(4) 0.024(4) 0.006(3) 0.008(3) 0.014(4)
C27 0.032(4) 0.022(4) 0.023(4) 0.005(3) 0.010(3) 0.008(4)
C28 0.030(4) 0.020(4) 0.027(4) 0.004(3) 0.014(3) 0.001(3)
C29 0.028(4) 0.020(4) 0.032(4) -0.004(3) 0.013(3) 0.003(3)
C30 0.044(5) 0.038(6) 0.029(5) 0.002(4) 0.015(4) 0.008(4)
C31 0.019(3) 0.027(4) 0.018(3) 0.001(3) 0.006(3) 0.007(3)
C32 0.024(4) 0.031(5) 0.016(4) -0.003(3) 0.003(3) 0.006(3)
C33 0.028(4) 0.032(5) 0.021(4) -0.002(3) 0.007(3) 0.005(3)
C34 0.025(4) 0.031(5) 0.021(4) -0.004(3) 0.003(3) 0.005(3)
C35 0.018(3) 0.026(4) 0.029(4) 0.002(4) 0.004(3) 0.002(3)
C36 0.030(4) 0.031(5) 0.027(4) -0.003(3) -0.001(3) 0.000(3)
O17 0.089(6) 0.031(4) 0.057(5) -0.010(3) 0.041(4) -0.010(4)
C37 0.062(7) 0.039(6) 0.067(7) -0.008(6) 0.025(5) -0.006(6)
O18 0.048(4) 0.055(5) 0.041(4) 0.005(3) 0.011(3) -0.001(4)
C38 0.064(7) 0.062(8) 0.038(6) -0.007(5) 0.016(5) -0.015(6)
O19 0.047(4) 0.036(4) 0.038(3) -0.004(3) 0.006(3) 0.004(3)
O20 0.054(7) 0.033(6) 0.113(10) 0.000 0.033(7) 0.000
O21 0.061(7) 0.043(6) 0.063(7) 0.001(6) 0.022(5) -0.004(5)
C39 0.050(6) 0.046(7) 0.046(6) 0.001(6) 0.019(5) -0.011(6)
O21A 0.061(7) 0.043(6) 0.063(7) 0.001(6) 0.022(5) -0.004(5)
C39A 0.050(6) 0.046(7) 0.046(6) 0.001(6) 0.019(5) -0.011(6)

loop_
_atom_type_symbol
_atom_type_description
_atom_type_scat_dispersion_real
_atom_type_scat_dispersion_imag
_atom_type_scat_source
C C 0.0033 0.0016 'International Tables Vol C Tables 4.2.6.8 and 6.1.1.4'
H H 0.0000 0.0000 'International Tables Vol C Tables 4.2.6.8 and 6.1.1.4'
Fe Fe 0.3463 0.8444 'International Tables Vol C Tables 4.2.6.8 and 6.1.1.4'
N N 0.0061 0.0033 'International Tables Vol C Tables 4.2.6.8 and 6.1.1.4'
O O 0.0106 0.0060 'International Tables Vol C Tables 4.2.6.8 and 6.1.1.4'
S S 0.1246 0.1234 'International Tables Vol C Tables 4.2.6.8 and 6.1.1.4'

loop_
_geom_angle_atom_site_label_1
_geom_angle_atom_site_label_2
_geom_angle_atom_site_label_3
_geom_angle
_geom_angle_site_symmetry_1
_geom_angle_site_symmetry_3
_geom_angle_publ_flag
S1 Fe1 S2 79.53(7) . . ?
N1 Fe1 S1 83.8(2) . . ?
N1 Fe1 S2 93.76(19) . . ?
C10 Fe1 S1 93.2(2) . . ?
C10 Fe1 S2 171.7(2) . . ?
C10 Fe1 N1 81.4(3) . . ?
C11 Fe1 S1 89.8(3) . . ?
C11 Fe1 S2 95.5(2) . . ?
C11 Fe1 N1 167.6(3) . . ?
C11 Fe1 C10 88.4(3) . . ?
C11 Fe1 C12 92.6(4) . . ?
C12 Fe1 S1 176.2(3) . . ?
C12 Fe1 S2 97.3(2) . . ?
C12 Fe1 N1 94.4(3) . . ?
C12 Fe1 C10 89.9(3) . . ?
S2 Fe2 S1 79.54(7) . . ?
N3 Fe2 S1 93.55(19) . . ?
N3 Fe2 S2 85.1(2) . . ?
C28 Fe2 S1 168.1(3) . . ?
C28 Fe2 S2 89.2(3) . . ?
C28 Fe2 N3 81.6(3) . . ?
C29 Fe2 S1 97.3(2) . . ?
C29 Fe2 S2 97.0(3) . . ?
C29 Fe2 N3 169.2(3) . . ?
C29 Fe2 C28 87.8(3) . . ?
C30 Fe2 S1 95.1(3) . . ?
C30 Fe2 S2 172.0(3) . . ?
C30 Fe2 N3 89.3(4) . . ?
C30 Fe2 C28 95.7(4) . . ?
C30 Fe2 C29 89.6(4) . . ?
Fe1 S1 Fe2 96.86(8) . . ?
C13 S1 Fe1 111.4(3) . . ?
C13 S1 Fe2 114.2(3) . . ?
Fe2 S2 Fe1 96.56(8) . . ?
C31 S2 Fe1 111.9(2) . . ?
C31 S2 Fe2 109.8(3) . . ?
C14 O4 H4 109.5 . . ?
C15 O5 H5 109.5 . . ?
C16 O6 H6 109.5 . . ?
C18 O7 H7 109.5 . . ?
C18 O7A H7A 109.5 . . ?
C13 O8 C17 112.0(6) . . ?
C32 O12 H12 109.5 . . ?
C33 O13 H13 109.5 . . ?
C34 O14 H14 109.5 . . ?
C36 O15 H15 109.5 . . ?
C31 O16 C35 111.3(5) . . ?
C1 N1 Fe1 128.5(5) . . ?
C9 N1 Fe1 112.1(5) . . ?
C9 N1 C1 118.6(7) . . ?
C9 N2 H2 121.1 . . ?
C9 N2 C10 117.8(6) . . ?
C10 N2 H2 121.1 . . ?
C19 N3 Fe2 128.4(5) . . ?
C27 N3 Fe2 112.9(5) . . ?
C27 N3 C19 118.7(7) . . ?
C27 N4 H4A 120.5 . . ?
C27 N4 C28 119.0(6) . . ?
C28 N4 H4A 120.5 . . ?
N1 C1 H1 118.7 . . ?
N1 C1 C2 122.7(7) . . ?
C2 C1 H1 118.7 . . ?
C1 C2 H2A 119.9 . . ?
C1 C2 C3 120.2(7) . . ?
C3 C2 H2A 119.9 . . ?
C4 C3 C2 122.2(8) . . ?
C8 C3 C2 118.1(8) . . ?
C8 C3 C4 119.7(7) . . ?
C3 C4 H4B 120.3 . . ?
C5 C4 C3 119.4(8) . . ?
C5 C4 H4B 120.3 . . ?
C4 C5 H5A 119.7 . . ?
C6 C5 C4 120.7(8) . . ?
C6 C5 H5A 119.7 . . ?
C5 C6 H6A 119.6 . . ?
C7 C6 C5 120.9(8) . . ?
C7 C6 H6A 119.6 . . ?
C6 C7 H7B 119.9 . . ?
C6 C7 C8 120.3(8) . . ?
C8 C7 H7B 119.9 . . ?
C3 C8 C9 117.4(7) . . ?
C7 C8 C3 119.1(7) . . ?
C7 C8 C9 123.4(7) . . ?
N1 C9 N2 115.2(7) . . ?
N1 C9 C8 122.7(7) . . ?
N2 C9 C8 122.0(7) . . ?
O1 C10 Fe1 129.8(6) . . ?
O1 C10 N2 117.9(6) . . ?
N2 C10 Fe1 112.3(5) . . ?
O2 C11 Fe1 173.7(7) . . ?
O3 C12 Fe1 179.2(9) . . ?
S1 C13 H13A 108.4 . . ?
O8 C13 S1 111.0(5) . . ?
O8 C13 H13A 108.4 . . ?
O8 C13 C14 111.8(7) . . ?
C14 C13 S1 108.6(5) . . ?
C14 C13 H13A 108.4 . . ?
O4 C14 C13 110.9(7) . . ?
O4 C14 H14A 109.0 . . ?
O4 C14 C15 109.7(6) . . ?
C13 C14 H14A 109.0 . . ?
C13 C14 C15 109.3(6) . . ?
C15 C14 H14A 109.0 . . ?
O5 C15 C14 107.3(6) . . ?
O5 C15 H15A 108.2 . . ?
O5 C15 C16 113.1(8) . . ?
C14 C15 H15A 108.2 . . ?
C16 C15 C14 111.6(6) . . ?
C16 C15 H15A 108.2 . . ?
O6 C16 C15 108.3(6) . . ?
O6 C16 H16 108.9 . . ?
O6 C16 C17 110.8(7) . . ?
C15 C16 H16 108.9 . . ?
C15 C16 C17 111.1(7) . . ?
C17 C16 H16 108.9 . . ?
O8 C17 C16 110.2(7) . . ?
O8 C17 H17 107.5 . . ?
O8 C17 C18 110.4(7) . . ?
C16 C17 H17 107.5 . . ?
C18 C17 C16 113.4(8) . . ?
C18 C17 H17 107.5 . . ?
O7 C18 C17 112.5(13) . . ?
O7 C18 H18A 109.1 . . ?
O7 C18 H18B 109.1 . . ?
O7A C18 C17 105(3) . . ?
O7A C18 H18C 110.7 . . ?
O7A C18 H18D 110.7 . . ?
C17 C18 H18A 109.1 . . ?
C17 C18 H18B 109.1 . . ?
C17 C18 H18C 110.7 . . ?
C17 C18 H18D 110.7 . . ?
H18A C18 H18B 107.8 . . ?
H18C C18 H18D 108.8 . . ?
N3 C19 H19 118.5 . . ?
C20 C19 N3 123.0(7) . . ?
C20 C19 H19 118.5 . . ?
C19 C20 H20 119.7 . . ?
C19 C20 C21 120.5(8) . . ?
C21 C20 H20 119.7 . . ?
C20 C21 C22 123.6(8) . . ?
C20 C21 C26 118.1(8) . . ?
C22 C21 C26 118.2(8) . . ?
C21 C22 H22 119.9 . . ?
C23 C22 C21 120.2(9) . . ?
C23 C22 H22 119.9 . . ?
C22 C23 H23 119.3 . . ?
C22 C23 C24 121.5(9) . . ?
C24 C23 H23 119.3 . . ?
C23 C24 H24 119.9 . . ?
C25 C24 C23 120.3(8) . . ?
C25 C24 H24 119.9 . . ?
C24 C25 H25 120.3 . . ?
C24 C25 C26 119.4(8) . . ?
C26 C25 H25 120.3 . . ?
C21 C26 C27 116.9(7) . . ?
C25 C26 C21 120.4(7) . . ?
C25 C26 C27 122.8(7) . . ?
N3 C27 N4 114.8(7) . . ?
N3 C27 C26 122.7(7) . . ?
N4 C27 C26 122.6(6) . . ?
O9 C28 Fe2 129.8(6) . . ?
O9 C28 N4 118.5(6) . . ?
N4 C28 Fe2 111.5(5) . . ?
O10 C29 Fe2 173.0(7) . . ?
O11 C30 Fe2 178.9(10) . . ?
S2 C31 H31 108.6 . . ?
O16 C31 S2 110.1(4) . . ?
O16 C31 H31 108.6 . . ?
O16 C31 C32 109.2(6) . . ?
C32 C31 S2 111.5(5) . . ?
C32 C31 H31 108.6 . . ?
O12 C32 C31 110.6(7) . . ?
O12 C32 H32 109.9 . . ?
O12 C32 C33 107.1(6) . . ?
C31 C32 H32 109.9 . . ?
C31 C32 C33 109.3(7) . . ?
C33 C32 H32 109.9 . . ?
O13 C33 C32 110.7(7) . . ?
O13 C33 H33 107.9 . . ?
O13 C33 C34 109.3(7) . . ?
C32 C33 H33 107.9 . . ?
C34 C33 C32 112.9(6) . . ?
C34 C33 H33 107.9 . . ?
O14 C34 C33 106.6(6) . . ?
O14 C34 H34 109.5 . . ?
O14 C34 C35 111.4(7) . . ?
C33 C34 H34 109.5 . . ?
C33 C34 C35 110.3(7) . . ?
C35 C34 H34 109.5 . . ?
O16 C35 C34 108.3(7) . . ?
O16 C35 H35 108.8 . . ?
O16 C35 C36 108.4(6) . . ?
C34 C35 H35 108.8 . . ?
C36 C35 C34 113.6(7) . . ?
C36 C35 H35 108.8 . . ?
O15 C36 C35 111.4(7) . . ?
O15 C36 H36A 109.3 . . ?
O15 C36 H36B 109.3 . . ?
C35 C36 H36A 109.3 . . ?
C35 C36 H36B 109.3 . . ?
H36A C36 H36B 108.0 . . ?
C37 O17 H17A 109.5 . . ?
O17 C37 H37A 109.5 . . ?
O17 C37 H37B 109.5 . . ?
O17 C37 H37C 109.5 . . ?
H37A C37 H37B 109.5 . . ?
H37A C37 H37C 109.5 . . ?
H37B C37 H37C 109.5 . . ?
C38 O18 H18 109.5 . . ?
O18 C38 H38A 109.5 . . ?
O18 C38 H38B 109.5 . . ?
O18 C38 H38C 109.5 . . ?
H38A C38 H38B 109.5 . . ?
H38A C38 H38C 109.5 . . ?
H38B C38 H38C 109.5 . . ?
H19A O19 H19B 104.5 . . ?
H20A O20 H20A 100.3 . 2_556 ?
H20A O20 H20B 104.5 . . ?
H20A O20 H20B 104.5 2_556 2_556 ?
H20A O20 H20B 153.5 . 2_556 ?
H20B O20 H20A 153.5 . 2_556 ?
H20B O20 H20B 53.1 . 2_556 ?
C39 O21 H21 109.5 . . ?
O21 C39 H39A 109.5 . . ?
O21 C39 H39B 109.5 . . ?
O21 C39 H39C 109.5 . . ?
H39A C39 H39B 109.5 . . ?
H39A C39 H39C 109.5 . . ?
H39B C39 H39C 109.5 . . ?
C39A O21A H21A 109.5 . . ?
O21A C39A H39D 109.5 . . ?
O21A C39A H39E 109.5 . . ?
O21A C39A H39F 109.5 . . ?
H39D C39A H39E 109.5 . . ?
H39D C39A H39F 109.5 . . ?
H39E C39A H39F 109.5 . . ?

loop_
_geom_bond_atom_site_label_1
_geom_bond_atom_site_label_2
_geom_bond_distance
_geom_bond_site_symmetry_2
_geom_bond_publ_flag
Fe1 S1 2.332(2) . ?
Fe1 S2 2.374(2) . ?
Fe1 N1 2.023(7) . ?
Fe1 C10 1.931(7) . ?
Fe1 C11 1.779(8) . ?
Fe1 C12 1.793(9) . ?
Fe2 S1 2.369(2) . ?
Fe2 S2 2.338(2) . ?
Fe2 N3 2.026(7) . ?
Fe2 C28 1.920(7) . ?
Fe2 C29 1.800(9) . ?
Fe2 C30 1.778(10) . ?
S1 C13 1.826(8) . ?
S2 C31 1.808(7) . ?
O1 C10 1.232(9) . ?
O2 C11 1.149(10) . ?
O3 C12 1.122(10) . ?
O4 H4 0.8200 . ?
O4 C14 1.404(10) . ?
O5 H5 0.8200 . ?
O5 C15 1.398(10) . ?
O6 H6 0.8200 . ?
O6 C16 1.414(10) . ?
O7 H7 0.8200 . ?
O7 C18 1.408(17) . ?
O7A H7A 0.8200 . ?
O7A C18 1.40(3) . ?
O8 C13 1.396(10) . ?
O8 C17 1.431(10) . ?
O9 C28 1.226(10) . ?
O10 C29 1.126(10) . ?
O11 C30 1.126(11) . ?
O12 H12 0.8200 . ?
O12 C32 1.425(9) . ?
O13 H13 0.8200 . ?
O13 C33 1.415(11) . ?
O14 H14 0.8200 . ?
O14 C34 1.408(9) . ?
O15 H15 0.8200 . ?
O15 C36 1.416(10) . ?
O16 C31 1.422(8) . ?
O16 C35 1.433(8) . ?
N1 C1 1.356(10) . ?
N1 C9 1.340(9) . ?
N2 H2 0.8600 . ?
N2 C9 1.355(10) . ?
N2 C10 1.389(10) . ?
N3 C19 1.373(11) . ?
N3 C27 1.332(9) . ?
N4 H4A 0.8600 . ?
N4 C27 1.342(10) . ?
N4 C28 1.398(10) . ?
C1 H1 0.9300 . ?
C1 C2 1.356(12) . ?
C2 H2A 0.9300 . ?
C2 C3 1.415(11) . ?
C3 C4 1.409(12) . ?
C3 C8 1.407(11) . ?
C4 H4B 0.9300 . ?
C4 C5 1.384(12) . ?
C5 H5A 0.9300 . ?
C5 C6 1.378(13) . ?
C6 H6A 0.9300 . ?
C6 C7 1.370(12) . ?
C7 H7B 0.9300 . ?
C7 C8 1.403(11) . ?
C8 C9 1.428(11) . ?
C13 H13A 0.9800 . ?
C13 C14 1.531(10) . ?
C14 H14A 0.9800 . ?
C14 C15 1.551(11) . ?
C15 H15A 0.9800 . ?
C15 C16 1.515(12) . ?
C16 H16 0.9800 . ?
C16 C17 1.522(11) . ?
C17 H17 0.9800 . ?
C17 C18 1.499(13) . ?
C18 H18A 0.9700 . ?
C18 H18B 0.9700 . ?
C18 H18C 0.9700 . ?
C18 H18D 0.9700 . ?
C19 H19 0.9300 . ?
C19 C20 1.337(12) . ?
C20 H20 0.9300 . ?
C20 C21 1.413(12) . ?
C21 C22 1.421(12) . ?
C21 C26 1.425(12) . ?
C22 H22 0.9300 . ?
C22 C23 1.365(13) . ?
C23 H23 0.9300 . ?
C23 C24 1.397(14) . ?
C24 H24 0.9300 . ?
C24 C25 1.385(12) . ?
C25 H25 0.9300 . ?
C25 C26 1.409(11) . ?
C26 C27 1.436(11) . ?
C31 H31 0.9800 . ?
C31 C32 1.532(11) . ?
C32 H32 0.9800 . ?
C32 C33 1.535(11) . ?
C33 H33 0.9800 . ?
C33 C34 1.518(11) . ?
C34 H34 0.9800 . ?
C34 C35 1.532(12) . ?
C35 H35 0.9800 . ?
C35 C36 1.499(11) . ?
C36 H36A 0.9700 . ?
C36 H36B 0.9700 . ?
O17 H17A 0.8200 . ?
O17 C37 1.407(13) . ?
C37 H37A 0.9600 . ?
C37 H37B 0.9600 . ?
C37 H37C 0.9600 . ?
O18 H18 0.8200 . ?
O18 C38 1.415(13) . ?
C38 H38A 0.9600 . ?
C38 H38B 0.9600 . ?
C38 H38C 0.9600 . ?
O19 H19A 0.8494 . ?
O19 H19B 0.8508 . ?
O20 H20A 0.85 2_556 ?
O20 H20A 0.8505 . ?
O20 H20B 0.85(18) 2_556 ?
O20 H20B 0.8499 . ?
O21 H21 0.8200 . ?
O21 C39 1.451(7) . ?
C39 H39A 0.9600 . ?
C39 H39B 0.9600 . ?
C39 H39C 0.9600 . ?
O21A H21A 0.8200 . ?
O21A C39A 1.450(7) . ?
C39A H39D 0.9600 . ?
C39A H39E 0.9600 . ?
C39A H39F 0.9600 . ?

loop_
_geom_torsion_atom_site_label_1
_geom_torsion_atom_site_label_2
_geom_torsion_atom_site_label_3
_geom_torsion_atom_site_label_4
_geom_torsion
_geom_torsion_site_symmetry_1
_geom_torsion_site_symmetry_2
_geom_torsion_site_symmetry_3
_geom_torsion_site_symmetry_4
_geom_torsion_publ_flag
Fe1 S1 C13 O8 -105.5(5) . . . . ?
Fe1 S1 C13 C14 131.2(5) . . . . ?
Fe1 S2 C31 O16 32.6(6) . . . . ?
Fe1 S2 C31 C32 -88.8(5) . . . . ?
Fe1 N1 C1 C2 163.3(7) . . . . ?
Fe1 N1 C9 N2 11.5(9) . . . . ?
Fe1 N1 C9 C8 -167.5(6) . . . . ?
Fe2 S1 C13 O8 3.0(6) . . . . ?
Fe2 S1 C13 C14 -120.3(5) . . . . ?
Fe2 S2 C31 O16 -73.4(6) . . . . ?
Fe2 S2 C31 C32 165.2(4) . . . . ?
Fe2 N3 C19 C20 177.8(8) . . . . ?
Fe2 N3 C27 N4 1.6(10) . . . . ?
Fe2 N3 C27 C26 -178.6(7) . . . . ?
S1 C13 C14 O4 -61.3(7) . . . . ?
S1 C13 C14 C15 177.6(6) . . . . ?
S2 C31 C32 O12 -64.4(7) . . . . ?
S2 C31 C32 C33 177.9(5) . . . . ?
O4 C14 C15 O5 65.8(9) . . . . ?
O4 C14 C15 C16 -169.7(7) . . . . ?
O5 C15 C16 O6 -67.8(8) . . . . ?
O5 C15 C16 C17 170.3(7) . . . . ?
O6 C16 C17 O8 -175.7(7) . . . . ?
O6 C16 C17 C18 60.0(10) . . . . ?
O8 C13 C14 O4 175.8(6) . . . . ?
O8 C13 C14 C15 54.8(8) . . . . ?
O8 C17 C18 O7 -81.9(17) . . . . ?
O8 C17 C18 O7A -58(3) . . . . ?
O12 C32 C33 O13 68.9(9) . . . . ?
O12 C32 C33 C34 -168.3(7) . . . . ?
O13 C33 C34 O14 -66.3(9) . . . . ?
O13 C33 C34 C35 172.7(6) . . . . ?
O14 C34 C35 O16 -174.3(6) . . . . ?
O14 C34 C35 C36 65.1(9) . . . . ?
O16 C31 C32 O12 173.7(6) . . . . ?
O16 C31 C32 C33 55.9(8) . . . . ?
O16 C35 C36 O15 -81.0(8) . . . . ?
N1 C1 C2 C3 4.1(14) . . . . ?
N3 C19 C20 C21 0.1(16) . . . . ?
C1 N1 C9 N2 -177.8(7) . . . . ?
C1 N1 C9 C8 3.3(12) . . . . ?
C1 C2 C3 C4 -179.0(9) . . . . ?
C1 C2 C3 C8 0.0(13) . . . . ?
C2 C3 C4 C5 179.9(9) . . . . ?
C2 C3 C8 C7 -178.9(8) . . . . ?
C2 C3 C8 C9 -2.2(12) . . . . ?
C3 C4 C5 C6 -0.6(15) . . . . ?
C3 C8 C9 N1 0.6(12) . . . . ?
C3 C8 C9 N2 -178.3(8) . . . . ?
C4 C3 C8 C7 0.1(13) . . . . ?
C4 C3 C8 C9 176.8(8) . . . . ?
C4 C5 C6 C7 -0.9(16) . . . . ?
C5 C6 C7 C8 1.9(15) . . . . ?
C6 C7 C8 C3 -1.5(14) . . . . ?
C6 C7 C8 C9 -178.0(9) . . . . ?
C7 C8 C9 N1 177.1(8) . . . . ?
C7 C8 C9 N2 -1.7(13) . . . . ?
C8 C3 C4 C5 0.9(13) . . . . ?
C9 N1 C1 C2 -5.8(13) . . . . ?
C9 N2 C10 Fe1 -0.8(9) . . . . ?
C9 N2 C10 O1 -178.1(7) . . . . ?
C10 N2 C9 N1 -7.4(11) . . . . ?
C10 N2 C9 C8 171.6(7) . . . . ?
C13 O8 C17 C16 63.1(9) . . . . ?
C13 O8 C17 C18 -170.9(8) . . . . ?
C13 C14 C15 O5 -172.4(7) . . . . ?
C13 C14 C15 C16 -47.9(9) . . . . ?
C14 C15 C16 O6 171.1(7) . . . . ?
C14 C15 C16 C17 49.2(9) . . . . ?
C15 C16 C17 O8 -55.3(9) . . . . ?
C15 C16 C17 C18 -179.6(8) . . . . ?
C16 C17 C18 O7 42.3(18) . . . . ?
C16 C17 C18 O7A 66(3) . . . . ?
C17 O8 C13 S1 174.9(5) . . . . ?
C17 O8 C13 C14 -63.7(8) . . . . ?
C19 N3 C27 N4 -178.2(8) . . . . ?
C19 N3 C27 C26 1.6(13) . . . . ?
C19 C20 C21 C22 -179.5(10) . . . . ?
C19 C20 C21 C26 3.0(15) . . . . ?
C20 C21 C22 C23 -177.5(10) . . . . ?
C20 C21 C26 C25 177.3(9) . . . . ?
C20 C21 C26 C27 -3.6(13) . . . . ?
C21 C22 C23 C24 0.9(16) . . . . ?
C21 C26 C27 N3 1.5(13) . . . . ?
C21 C26 C27 N4 -178.8(8) . . . . ?
C22 C21 C26 C25 -0.4(13) . . . . ?
C22 C21 C26 C27 178.7(9) . . . . ?
C22 C23 C24 C25 -1.4(16) . . . . ?
C23 C24 C25 C26 1.1(15) . . . . ?
C24 C25 C26 C21 -0.2(14) . . . . ?
C24 C25 C26 C27 -179.2(9) . . . . ?
C25 C26 C27 N3 -179.5(8) . . . . ?
C25 C26 C27 N4 0.2(14) . . . . ?
C26 C21 C22 C23 0.0(15) . . . . ?
C27 N3 C19 C20 -2.4(15) . . . . ?
C27 N4 C28 Fe2 -5.4(10) . . . . ?
C27 N4 C28 O9 179.4(8) . . . . ?
C28 N4 C27 N3 2.4(12) . . . . ?
C28 N4 C27 C26 -177.3(8) . . . . ?
C31 O16 C35 C34 67.2(8) . . . . ?
C31 O16 C35 C36 -169.0(7) . . . . ?
C31 C32 C33 O13 -171.3(6) . . . . ?
C31 C32 C33 C34 -48.4(9) . . . . ?
C32 C33 C34 O14 170.1(7) . . . . ?
C32 C33 C34 C35 49.0(9) . . . . ?
C33 C34 C35 O16 -56.2(8) . . . . ?
C33 C34 C35 C36 -176.7(7) . . . . ?
C34 C35 C36 O15 39.4(9) . . . . ?
C35 O16 C31 S2 169.5(6) . . . . ?
C35 O16 C31 C32 -67.7(8) . . . . ?

loop_
_twin_individual_id
_twin_individual_mass_fraction_refined
1 1.02(3)
2 -0.02(3)
